data_4037671
loop_
_publ_author_name
'Hsueh, Nai-Chen'
'Tsai, Min-Chen'
'Chang, Meng-Yang'
'Chen, Hsing-Yin'

_publ_section_title
;
 Construction of Sulfonyl Dihydrobenzo[<i>c</i>]xanthen-7-ones Core via
 NH<sub>4</sub>OAc/PdCl<sub>2</sub>/CuCl<sub>2</sub>-Mediated Double
 Cyclocondensation of \a-Sulfonyl <i>o</i>-Hydroxyacetophenones with
 2-Allylbenzaldehydes.
;
_journal_name_full 'The Journal of organic chemistry'
_journal_paper_doi 10.1021/acs.joc.9b02387
_journal_year 2019
_chemical_formula_sum 'C26 H21 F O6 S'
_chemical_formula_weight 480.49
_space_group_crystal_system monoclinic
_space_group_IT_number 14
_space_group_name_Hall '-P 2ybc'
_space_group_name_H-M_alt 'P 1 21/c 1'
_atom_sites_solution_hydrogens geom
_audit_creation_method SHELXL-2014/6
_cell_angle_alpha 90
_cell_angle_beta 108.664(4)
_cell_angle_gamma 90
_cell_formula_units_Z 4
_cell_length_a 10.8679(10)
_cell_length_b 22.598(2)
_cell_length_c 9.3473(8)
_cell_measurement_reflns_used 5149
_cell_measurement_temperature 100(2)
_cell_measurement_theta_max 26.2963
_cell_measurement_theta_min 2.4702
_cell_volume 2174.9(3)
_computing_cell_refinement 'SAINT V8.34A (Bruker AXS Inc., 2013)'
_computing_data_collection 'Bruker APEX2'
_computing_data_reduction 'SAINT V8.34A (Bruker AXS Inc., 2013)'
_computing_molecular_graphics 'Bruker SHELXTL'
_computing_publication_material 'Bruker SHELXTL'
_computing_structure_refinement 'SHELXL-2014/6 (Sheldrick, 2014)'
_diffrn_ambient_temperature 100(2)
_diffrn_detector_area_resol_mean 8.3333
_diffrn_measured_fraction_theta_full 1.000
_diffrn_measured_fraction_theta_max 0.996
_diffrn_measurement_device_type 'Bruker APEX-II CCD'
_diffrn_measurement_method '\f and \w scans'
_diffrn_radiation_type MoK\a
_diffrn_radiation_wavelength 0.71073
_diffrn_reflns_av_R_equivalents 0.0471
_diffrn_reflns_av_unetI/netI 0.0539
_diffrn_reflns_Laue_measured_fraction_full 1.000
_diffrn_reflns_Laue_measured_fraction_max 0.996
_diffrn_reflns_limit_h_max 13
_diffrn_reflns_limit_h_min -13
_diffrn_reflns_limit_k_max 24
_diffrn_reflns_limit_k_min -28
_diffrn_reflns_limit_l_max 11
_diffrn_reflns_limit_l_min -11
_diffrn_reflns_number 15451
_diffrn_reflns_point_group_measured_fraction_full 1.000
_diffrn_reflns_point_group_measured_fraction_max 0.996
_diffrn_reflns_theta_full 25.242
_diffrn_reflns_theta_max 26.492
_diffrn_reflns_theta_min 1.802
_exptl_absorpt_coefficient_mu 0.201
_exptl_absorpt_correction_T_max 0.9485
_exptl_absorpt_correction_T_min 0.7560
_exptl_absorpt_correction_type multi-scan
_exptl_absorpt_process_details 'SADABS V2014/4 (Bruker AXS Inc.)'
_exptl_crystal_colour colorless
_exptl_crystal_density_diffrn 1.467
_exptl_crystal_density_meas ?
_exptl_crystal_density_method 'not measured'
_exptl_crystal_description columnar
_exptl_crystal_F_000 1000
_exptl_crystal_size_max 0.20
_exptl_crystal_size_mid 0.06
_exptl_crystal_size_min 0.05
_refine_diff_density_max 0.505
_refine_diff_density_min -0.397
_refine_diff_density_rms 0.054
_refine_ls_extinction_method none
_refine_ls_goodness_of_fit_ref 1.046
_refine_ls_hydrogen_treatment constr
_refine_ls_matrix_type full
_refine_ls_number_parameters 310
_refine_ls_number_reflns 4478
_refine_ls_number_restraints 0
_refine_ls_restrained_S_all 1.046
_refine_ls_R_factor_all 0.0534
_refine_ls_R_factor_gt 0.0408
_refine_ls_shift/su_max 0.000
_refine_ls_shift/su_mean 0.000
_refine_ls_structure_factor_coef Fsqd
_refine_ls_weighting_details 'w=1/[\s^2^(Fo^2^)+(0.0560P)^2^+0.1117P] where P=(Fo^2^+2Fc^2^)/3'
_refine_ls_weighting_scheme calc
_refine_ls_wR_factor_gt 0.1055
_refine_ls_wR_factor_ref 0.1142
_reflns_Friedel_coverage 0.000
_reflns_number_gt 3559
_reflns_number_total 4478
_reflns_threshold_expression 'I > 2\s(I)'
_cod_data_source_file jo9b02387_si_001.cif
_cod_data_source_block 171223LT
_cod_depositor_comments
;
The following automatic conversions were performed:

data item '_exptl_crystal_density_meas' value 'not measured' was
changed to '?' -- the value is perceived as not measured.

Automatic conversion script
Id: cif_fix_values 7556 2019-12-06 15:28:31Z antanas 
;
_cod_original_cell_volume 2174.9(4)
_cod_original_sg_symbol_H-M 'P 21/c'
_cod_database_code 4037671
_shelx_space_group_comment
;
The symmetry employed for this shelxl refinement is uniquely defined
by the following loop, which should always be used as a source of
symmetry information in preference to the above space-group names.
They are only intended as comments.
;
_shelxl_version_number 2014/6

loop_
_space_group_symop_operation_xyz
'x, y, z'
'-x, y+1/2, -z+1/2'
'-x, -y, -z'
'x, -y-1/2, z-1/2'

loop_
_atom_site_label
_atom_site_type_symbol
_atom_site_fract_x
_atom_site_fract_y
_atom_site_fract_z
_atom_site_U_iso_or_equiv
_atom_site_adp_type
_atom_site_occupancy
_atom_site_site_symmetry_order
_atom_site_calc_flag
_atom_site_refinement_flags_posn
_atom_site_refinement_flags_adp
S1 S 0.41374(4) 0.59880(2) 0.19936(5) 0.02013(14) Uani 1 1 d . .
F1 F 0.39672(10) 0.67284(6) -0.40443(11) 0.0342(3) Uani 1 1 d . .
O1 O 0.26215(13) 0.30603(6) 0.14771(16) 0.0372(4) Uani 1 1 d . .
O2 O 0.47205(12) 0.64487(6) 0.30549(13) 0.0266(3) Uani 1 1 d . .
O3 O 0.12617(11) 0.54534(6) 0.35879(14) 0.0262(3) Uani 1 1 d . .
O4 O 0.21571(12) 0.69426(6) 0.16843(14) 0.0289(3) Uani 1 1 d . .
O5 O 0.15622(12) 0.38845(6) -0.05850(14) 0.0296(3) Uani 1 1 d . .
O6 O 0.47229(11) 0.54101(6) 0.22303(13) 0.0251(3) Uani 1 1 d . .
C1 C 0.40075(17) 0.65566(9) -0.2638(2) 0.0252(4) Uani 1 1 d . .
C2 C 0.39901(17) 0.69910(9) -0.1611(2) 0.0260(4) Uani 1 1 d . .
H21 H 0.3960 0.7398 -0.1874 0.031 Uiso 1 1 calc R U
C3 C 0.40185(16) 0.68148(9) -0.0177(2) 0.0237(4) Uani 1 1 d . .
H2 H 0.4000 0.7102 0.0559 0.028 Uiso 1 1 calc R U
C4 C 0.40734(15) 0.62186(8) 0.01697(18) 0.0198(4) Uani 1 1 d . .
C5 C 0.24168(16) 0.58925(8) 0.19635(18) 0.0192(4) Uani 1 1 d . .
C6 C 0.24719(16) 0.54398(8) 0.32266(18) 0.0216(4) Uani 1 1 d . .
H7 H 0.3210 0.5543 0.4150 0.026 Uiso 1 1 calc R U
C7 C 0.26039(15) 0.48109(8) 0.28140(19) 0.0214(4) Uani 1 1 d . .
C8 C 0.31283(16) 0.43856(9) 0.3898(2) 0.0255(4) Uani 1 1 d . .
H13 H 0.3476 0.4499 0.4928 0.031 Uiso 1 1 calc R U
C9 C 0.31559(17) 0.37949(9) 0.3507(2) 0.0278(4) Uani 1 1 d . .
H14 H 0.3521 0.3507 0.4266 0.033 Uiso 1 1 calc R U
C10 C 0.26519(17) 0.36255(9) 0.2014(2) 0.0272(4) Uani 1 1 d . .
C11 C 0.3021(2) 0.25996(10) 0.2570(3) 0.0459(6) Uani 1 1 d . .
H1 H 0.3914 0.2673 0.3218 0.069 Uiso 1 1 calc R U
H11 H 0.2980 0.2219 0.2055 0.069 Uiso 1 1 calc R U
H12 H 0.2444 0.2590 0.3189 0.069 Uiso 1 1 calc R U
C12 C 0.09085(17) 0.59941(9) 0.39894(19) 0.0238(4) Uani 1 1 d . .
C13 C 0.12384(16) 0.65172(9) 0.34137(19) 0.0226(4) Uani 1 1 d . .
C14 C 0.19602(16) 0.64996(8) 0.23279(19) 0.0220(4) Uani 1 1 d . .
C15 C 0.08264(17) 0.70570(9) 0.3834(2) 0.0276(4) Uani 1 1 d . .
H6 H 0.1048 0.7417 0.3450 0.033 Uiso 1 1 calc R U
C16 C 0.00994(18) 0.70706(10) 0.4806(2) 0.0306(5) Uani 1 1 d . .
H5 H -0.0173 0.7438 0.5098 0.037 Uiso 1 1 calc R U
C17 C -0.02302(18) 0.65427(10) 0.5353(2) 0.0307(5) Uani 1 1 d . .
H4 H -0.0737 0.6552 0.6013 0.037 Uiso 1 1 calc R U
C18 C 0.01662(18) 0.60032(9) 0.4953(2) 0.0291(5) Uani 1 1 d . .
H3 H -0.0066 0.5645 0.5332 0.035 Uiso 1 1 calc R U
C19 C 0.20944(15) 0.46449(8) 0.12941(19) 0.0214(4) Uani 1 1 d . .
C20 C 0.21215(16) 0.40565(8) 0.0900(2) 0.0238(4) Uani 1 1 d . .
C21 C 0.2476(2) 0.38472(11) -0.1385(2) 0.0404(6) Uani 1 1 d . .
H8 H 0.2833 0.4241 -0.1448 0.061 Uiso 1 1 calc R U
H10 H 0.2043 0.3696 -0.2406 0.061 Uiso 1 1 calc R U
H9 H 0.3182 0.3578 -0.0852 0.061 Uiso 1 1 calc R U
C22 C 0.15095(16) 0.50933(9) 0.01466(19) 0.0231(4) Uani 1 1 d . .
H15 H 0.1040 0.4962 -0.0843 0.028 Uiso 1 1 calc R U
C23 C 0.15959(15) 0.56755(8) 0.04061(18) 0.0203(4) Uani 1 1 d . .
C24 C 0.09188(17) 0.61112(9) -0.07948(19) 0.0257(4) Uani 1 1 d . .
H16 H 0.0398 0.5898 -0.1699 0.039 Uiso 1 1 calc R U
H17 H 0.1565 0.6357 -0.1044 0.039 Uiso 1 1 calc R U
H18 H 0.0351 0.6364 -0.0427 0.039 Uiso 1 1 calc R U
C25 C 0.41114(16) 0.57853(9) -0.08840(19) 0.0225(4) Uani 1 1 d . .
H20 H 0.4158 0.5378 -0.0624 0.027 Uiso 1 1 calc R U
C26 C 0.40799(17) 0.59624(9) -0.2316(2) 0.0258(4) Uani 1 1 d . .
H19 H 0.4108 0.5679 -0.3056 0.031 Uiso 1 1 calc R U

loop_
_atom_site_aniso_label
_atom_site_aniso_U_11
_atom_site_aniso_U_22
_atom_site_aniso_U_33
_atom_site_aniso_U_23
_atom_site_aniso_U_13
_atom_site_aniso_U_12
S1 0.0201(2) 0.0199(3) 0.0200(2) -0.00009(17) 0.00588(18) -0.00107(16)
F1 0.0394(6) 0.0410(8) 0.0241(6) 0.0089(5) 0.0129(5) 0.0018(5)
O1 0.0373(8) 0.0148(8) 0.0537(9) 0.0001(6) 0.0063(7) -0.0006(6)
O2 0.0275(7) 0.0277(8) 0.0229(6) -0.0051(5) 0.0056(5) -0.0051(5)
O3 0.0296(7) 0.0232(8) 0.0311(7) 0.0026(5) 0.0170(6) 0.0008(5)
O4 0.0342(7) 0.0204(8) 0.0356(7) 0.0021(6) 0.0158(6) -0.0002(6)
O5 0.0245(6) 0.0265(8) 0.0333(7) -0.0083(6) 0.0029(6) -0.0023(5)
O6 0.0237(6) 0.0227(8) 0.0282(7) 0.0034(5) 0.0074(5) 0.0024(5)
C1 0.0220(9) 0.0326(12) 0.0212(9) 0.0044(8) 0.0071(7) 0.0005(8)
C2 0.0260(9) 0.0212(11) 0.0333(10) 0.0061(8) 0.0129(8) 0.0020(7)
C3 0.0238(9) 0.0207(11) 0.0278(9) -0.0021(8) 0.0102(7) -0.0013(7)
C4 0.0170(8) 0.0214(11) 0.0214(9) 0.0005(7) 0.0069(7) -0.0013(7)
C5 0.0192(8) 0.0204(10) 0.0186(8) 0.0004(7) 0.0071(7) -0.0016(7)
C6 0.0217(8) 0.0237(11) 0.0196(8) -0.0002(7) 0.0069(7) -0.0006(7)
C7 0.0191(8) 0.0221(11) 0.0237(9) 0.0015(7) 0.0076(7) -0.0013(7)
C8 0.0244(9) 0.0275(12) 0.0249(9) 0.0047(8) 0.0085(8) 0.0016(8)
C9 0.0223(9) 0.0250(12) 0.0347(10) 0.0118(8) 0.0075(8) 0.0030(8)
C10 0.0206(8) 0.0174(11) 0.0427(11) 0.0009(8) 0.0089(8) -0.0016(7)
C11 0.0390(12) 0.0192(13) 0.0711(15) 0.0072(11) 0.0058(11) 0.0018(9)
C12 0.0231(9) 0.0261(11) 0.0200(9) -0.0014(7) 0.0042(7) 0.0030(7)
C13 0.0201(8) 0.0258(11) 0.0201(8) -0.0028(7) 0.0042(7) 0.0007(7)
C14 0.0202(8) 0.0206(11) 0.0230(9) -0.0010(7) 0.0039(7) -0.0010(7)
C15 0.0270(9) 0.0248(12) 0.0304(10) -0.0036(8) 0.0083(8) -0.0011(8)
C16 0.0281(10) 0.0314(13) 0.0313(10) -0.0089(9) 0.0082(8) 0.0038(8)
C17 0.0271(10) 0.0430(14) 0.0237(10) -0.0013(8) 0.0105(8) 0.0044(9)
C18 0.0283(10) 0.0338(13) 0.0270(10) 0.0040(8) 0.0111(8) 0.0022(8)
C19 0.0176(8) 0.0217(11) 0.0247(9) 0.0021(7) 0.0064(7) -0.0003(7)
C20 0.0183(8) 0.0214(11) 0.0296(10) -0.0010(8) 0.0049(7) -0.0030(7)
C21 0.0328(11) 0.0496(16) 0.0359(11) -0.0175(10) 0.0068(9) 0.0038(10)
C22 0.0217(8) 0.0250(11) 0.0207(9) -0.0001(7) 0.0041(7) -0.0014(7)
C23 0.0183(8) 0.0225(11) 0.0197(8) 0.0024(7) 0.0055(7) 0.0000(7)
C24 0.0234(9) 0.0246(12) 0.0258(9) 0.0046(8) 0.0033(8) 0.0003(7)
C25 0.0234(9) 0.0193(10) 0.0249(9) -0.0018(7) 0.0081(7) -0.0008(7)
C26 0.0288(9) 0.0269(12) 0.0228(9) -0.0049(8) 0.0096(8) -0.0006(8)

loop_
_atom_type_symbol
_atom_type_description
_atom_type_scat_dispersion_real
_atom_type_scat_dispersion_imag
_atom_type_scat_source
C C 0.0033 0.0016 'International Tables Vol C Tables 4.2.6.8 and 6.1.1.4'
H H 0.0000 0.0000 'International Tables Vol C Tables 4.2.6.8 and 6.1.1.4'
O O 0.0106 0.0060 'International Tables Vol C Tables 4.2.6.8 and 6.1.1.4'
F F 0.0171 0.0103 'International Tables Vol C Tables 4.2.6.8 and 6.1.1.4'
S S 0.1246 0.1234 'International Tables Vol C Tables 4.2.6.8 and 6.1.1.4'

loop_
_geom_angle_atom_site_label_1
_geom_angle_atom_site_label_2
_geom_angle_atom_site_label_3
_geom_angle
O2 S1 O6 118.40(8)
O2 S1 C4 108.99(8)
O6 S1 C4 107.20(8)
O2 S1 C5 108.14(8)
O6 S1 C5 106.73(8)
C4 S1 C5 106.81(7)
C10 O1 C11 116.89(17)
C12 O3 C6 115.79(14)
C20 O5 C21 112.83(14)
F1 C1 C26 118.28(17)
F1 C1 C2 117.88(18)
C26 C1 C2 123.83(17)
C1 C2 C3 117.85(18)
C1 C2 H21 121.1
C3 C2 H21 121.1
C4 C3 C2 119.46(17)
C4 C3 H2 120.3
C2 C3 H2 120.3
C3 C4 C25 121.72(16)
C3 C4 S1 120.02(13)
C25 C4 S1 118.24(15)
C23 C5 C14 111.57(14)
C23 C5 C6 112.56(15)
C14 C5 C6 110.97(14)
C23 C5 S1 109.12(11)
C14 C5 S1 106.61(12)
C6 C5 S1 105.64(11)
O3 C6 C7 104.39(14)
O3 C6 C5 110.16(13)
C7 C6 C5 114.56(14)
O3 C6 H7 109.2
C7 C6 H7 109.2
C5 C6 H7 109.2
C8 C7 C19 119.62(18)
C8 C7 C6 121.66(16)
C19 C7 C6 118.56(16)
C7 C8 C9 121.03(17)
C7 C8 H13 119.5
C9 C8 H13 119.5
C10 C9 C8 119.88(17)
C10 C9 H14 120.1
C8 C9 H14 120.1
O1 C10 C9 125.79(18)
O1 C10 C20 114.72(17)
C9 C10 C20 119.48(18)
O1 C11 H1 109.5
O1 C11 H11 109.5
H1 C11 H11 109.5
O1 C11 H12 109.5
H1 C11 H12 109.5
H11 C11 H12 109.5
O3 C12 C18 117.60(17)
O3 C12 C13 121.50(16)
C18 C12 C13 120.86(18)
C12 C13 C15 119.12(17)
C12 C13 C14 120.30(17)
C15 C13 C14 120.53(17)
O4 C14 C13 122.32(18)
O4 C14 C5 120.23(16)
C13 C14 C5 117.39(16)
C16 C15 C13 120.41(19)
C16 C15 H6 119.8
C13 C15 H6 119.8
C15 C16 C17 119.45(19)
C15 C16 H5 120.3
C17 C16 H5 120.3
C18 C17 C16 121.22(18)
C18 C17 H4 119.4
C16 C17 H4 119.4
C17 C18 C12 118.94(19)
C17 C18 H3 120.5
C12 C18 H3 120.5
C20 C19 C7 119.50(16)
C20 C19 C22 120.78(16)
C7 C19 C22 119.70(17)
O5 C20 C19 119.88(16)
O5 C20 C10 119.54(17)
C19 C20 C10 120.48(17)
O5 C21 H8 109.5
O5 C21 H10 109.5
H8 C21 H10 109.5
O5 C21 H9 109.5
H8 C21 H9 109.5
H10 C21 H9 109.5
C23 C22 C19 124.04(16)
C23 C22 H15 118.0
C19 C22 H15 118.0
C22 C23 C24 121.50(15)
C22 C23 C5 118.41(15)
C24 C23 C5 120.09(16)
C23 C24 H16 109.5
C23 C24 H17 109.5
H16 C24 H17 109.5
C23 C24 H18 109.5
H16 C24 H18 109.5
H17 C24 H18 109.5
C26 C25 C4 118.71(18)
C26 C25 H20 120.6
C4 C25 H20 120.6
C1 C26 C25 118.41(17)
C1 C26 H19 120.8
C25 C26 H19 120.8

loop_
_geom_bond_atom_site_label_1
_geom_bond_atom_site_label_2
_geom_bond_distance
S1 O2 1.4377(13)
S1 O6 1.4385(13)
S1 C4 1.7628(17)
S1 C5 1.8736(17)
F1 C1 1.358(2)
O1 C10 1.369(2)
O1 C11 1.426(2)
O3 C12 1.369(2)
O3 C6 1.459(2)
O4 C14 1.222(2)
O5 C20 1.381(2)
O5 C21 1.424(2)
C1 C26 1.373(3)
C1 C2 1.378(3)
C2 C3 1.389(2)
C2 H21 0.9500
C3 C4 1.383(3)
C3 H2 0.9500
C4 C25 1.399(3)
C5 C23 1.525(2)
C5 C14 1.534(3)
C5 C6 1.549(2)
C6 C7 1.491(3)
C6 H7 1.0000
C7 C8 1.381(2)
C7 C19 1.401(2)
C8 C9 1.387(3)
C8 H13 0.9500
C9 C10 1.380(3)
C9 H14 0.9500
C10 C20 1.407(3)
C11 H1 0.9800
C11 H11 0.9800
C11 H12 0.9800
C12 C18 1.389(3)
C12 C13 1.393(3)
C13 C15 1.398(3)
C13 C14 1.469(3)
C15 C16 1.382(3)
C15 H6 0.9500
C16 C17 1.389(3)
C16 H5 0.9500
C17 C18 1.384(3)
C17 H4 0.9500
C18 H3 0.9500
C19 C20 1.382(3)
C19 C22 1.465(2)
C21 H8 0.9800
C21 H10 0.9800
C21 H9 0.9800
C22 C23 1.336(3)
C22 H15 0.9500
C23 C24 1.497(2)
C24 H16 0.9800
C24 H17 0.9800
C24 H18 0.9800
C25 C26 1.387(2)
C25 H20 0.9500
C26 H19 0.9500
